data_7030833
loop_
_publ_author_name
'Wang, Bao-Ying'
'Xu, Wei-Jian'
'Xue, Wei'
'Lin, Rui-Biao'
'Du, Zi-Yi'
'Zhou, Dong-Dong'
'Zhang, Wei-Xiong'
'Chen, Xiao-Ming'

_publ_section_title
;
 Restraining the motion of a ligand for modulating the structural phase
 transition in two isomorphic polar coordination polymers.
;
_journal_issue 24
_journal_name_full 'Dalton transactions (Cambridge, England : 2003)'
_journal_page_first 9008
_journal_page_last 9011
_journal_paper_doi 10.1039/c4dt00675e
_journal_volume 43
_journal_year 2014
_chemical_formula_sum 'C14 H16 Cu N6 S2'
_chemical_formula_weight 395.99
_chemical_name_systematic
; 
 ? 
;
_space_group_IT_number 36
_symmetry_cell_setting orthorhombic
_symmetry_space_group_name_Hall 'C 2c -2'
_symmetry_space_group_name_H-M 'C m c 21'
_atom_sites_solution_hydrogens geom
_atom_sites_solution_primary direct
_atom_sites_solution_secondary difmap
_audit_creation_method SHELXL-97
_cell_angle_alpha 90.00
_cell_angle_beta 90.00
_cell_angle_gamma 90.00
_cell_formula_units_Z 4
_cell_length_a 17.930(6)
_cell_length_b 14.618(4)
_cell_length_c 6.513(3)
_cell_measurement_temperature 103(2)
_cell_volume 1707.1(11)
_computing_structure_refinement 'SHELXL-97 (Sheldrick, 1997)'
_computing_structure_solution 'SHELXS-97 (Sheldrick, 1990)'
_diffrn_ambient_temperature 103(2)
_diffrn_measured_fraction_theta_full 0.995
_diffrn_measured_fraction_theta_max 0.995
_diffrn_measurement_device_type 'XtaLAB P300DS'
_diffrn_measurement_method '/w scan'
_diffrn_radiation_monochromator graphite
_diffrn_radiation_source 'fine-focus sealed tube'
_diffrn_radiation_type CuK\a
_diffrn_radiation_wavelength 1.54178
_diffrn_reflns_av_R_equivalents 0.1003
_diffrn_reflns_av_sigmaI/netI 0.0572
_diffrn_reflns_limit_h_max 21
_diffrn_reflns_limit_h_min -20
_diffrn_reflns_limit_k_max 17
_diffrn_reflns_limit_k_min -17
_diffrn_reflns_limit_l_max 7
_diffrn_reflns_limit_l_min -6
_diffrn_reflns_number 7112
_diffrn_reflns_theta_full 68.12
_diffrn_reflns_theta_max 68.12
_diffrn_reflns_theta_min 7.82
_exptl_absorpt_coefficient_mu 4.151
_exptl_absorpt_correction_T_max 0.6357
_exptl_absorpt_correction_T_min 0.4234
_exptl_absorpt_correction_type multi-scan
_exptl_absorpt_process_details 'REQAB; Jacobson, 1998'
_exptl_crystal_colour green
_exptl_crystal_density_diffrn 1.541
_exptl_crystal_density_method 'not measured'
_exptl_crystal_description prism
_exptl_crystal_F_000 812
_exptl_crystal_size_max 0.25
_exptl_crystal_size_mid 0.12
_exptl_crystal_size_min 0.12
_refine_diff_density_max 0.478
_refine_diff_density_min -0.453
_refine_diff_density_rms 0.083
_refine_ls_abs_structure_details 'Flack H D (1983), Acta Cryst. A39, 876-881'
_refine_ls_abs_structure_Flack 0.03(3)
_refine_ls_extinction_method none
_refine_ls_goodness_of_fit_ref 1.036
_refine_ls_hydrogen_treatment mixed
_refine_ls_matrix_type full
_refine_ls_number_parameters 119
_refine_ls_number_reflns 1322
_refine_ls_number_restraints 1
_refine_ls_restrained_S_all 1.036
_refine_ls_R_factor_all 0.0373
_refine_ls_R_factor_gt 0.0366
_refine_ls_shift/su_max 0.000
_refine_ls_shift/su_mean 0.000
_refine_ls_structure_factor_coef Fsqd
_refine_ls_weighting_details 'calc w=1/[\s^2^(Fo^2^)+(0.0584P)^2^+1.3380P] where P=(Fo^2^+2Fc^2^)/3'
_refine_ls_weighting_scheme calc
_refine_ls_wR_factor_gt 0.0910
_refine_ls_wR_factor_ref 0.0923
_reflns_number_gt 1314
_reflns_number_total 1322
_reflns_threshold_expression >2sigma(I)
_cod_data_source_file c4dt00675e2.cif
_cod_data_source_block 2_103K
_cod_depositor_comments
;
The following automatic conversions were performed:

'_symmetry_cell_setting' value 'Orthorhombic' changed to
'orthorhombic' according to
/usr/data/users/saulius/crontab/automatic-downloads/rss-feeds/RSC/lib/dictionaries/cif_core.dic
dictionary named 'cif_core.dic' version 2.4.2 from 2011-04-26.

Automatic conversion script
Id: cif_fix_values 2281 2013-09-26 08:29:07Z andrius 

 Adding full bibliography for 7030830--7030833.cif.
;
_cod_original_cell_volume 1707.1(10)
_cod_original_sg_symbol_H-M Cmc21
_cod_database_code 7030833

loop_
_symmetry_equiv_pos_as_xyz
'x, y, z'
'-x, -y, z+1/2'
'x, -y, z+1/2'
'-x, y, z'
'x+1/2, y+1/2, z'
'-x+1/2, -y+1/2, z+1/2'
'x+1/2, -y+1/2, z+1/2'
'-x+1/2, y+1/2, z'

loop_
_atom_site_label
_atom_site_type_symbol
_atom_site_fract_x
_atom_site_fract_y
_atom_site_fract_z
_atom_site_U_iso_or_equiv
_atom_site_adp_type
_atom_site_occupancy
_atom_site_symmetry_multiplicity
_atom_site_calc_flag
_atom_site_refinement_flags
Cu1 Cu 0.5000 0.86476(4) 0.68020(11) 0.0118(2) Uani 1 2 d S
S1 S 0.5000 1.17975(8) 0.5787(2) 0.0143(3) Uani 1 2 d S
S2 S 0.5000 0.57095(9) 0.3739(2) 0.0194(3) Uani 1 2 d S
N1 N 0.5000 0.9987(3) 0.7168(7) 0.0145(10) Uani 1 2 d S
N2 N 0.5000 0.7383(3) 0.5821(8) 0.0140(9) Uani 1 2 d S
N3 N 0.38778(15) 0.86919(17) 0.6512(6) 0.0137(7) Uani 1 1 d .
N4 N 0.15813(16) 0.8931(2) 0.5735(6) 0.0200(7) Uani 1 1 d .
H4A H 0.130(2) 0.911(3) 0.671(10) 0.024 Uiso 1 1 d .
C1 C 0.5000 1.0736(3) 0.6601(10) 0.0126(11) Uani 1 2 d S
C2 C 0.5000 0.6687(3) 0.4955(9) 0.0145(11) Uani 1 2 d S
C3 C 0.34440(19) 0.9107(2) 0.7948(6) 0.0149(8) Uani 1 1 d .
H3 H 0.3677 0.9360 0.9128 0.018 Uiso 1 1 calc R
C4 C 0.2685(2) 0.9176(2) 0.7764(7) 0.0180(8) Uani 1 1 d .
H4 H 0.2402 0.9457 0.8824 0.022 Uiso 1 1 calc R
C5 C 0.2320(2) 0.8831(2) 0.6000(6) 0.0138(8) Uani 1 1 d .
C6 C 0.27787(19) 0.8393(2) 0.4539(6) 0.0150(8) Uani 1 1 d .
H6 H 0.2567 0.8137 0.3332 0.018 Uiso 1 1 calc R
C7 C 0.3532(2) 0.8339(2) 0.4873(6) 0.0153(8) Uani 1 1 d .
H7 H 0.3827 0.8032 0.3877 0.018 Uiso 1 1 calc R
C8 C 0.1190(2) 0.8603(2) 0.3933(8) 0.0218(9) Uani 1 1 d .
H8A H 0.1418 0.8866 0.2699 0.026 Uiso 1 1 calc R
H8B H 0.0665 0.8787 0.4008 0.026 Uiso 1 1 calc R
H8C H 0.1223 0.7935 0.3872 0.026 Uiso 1 1 calc R

loop_
_atom_site_aniso_label
_atom_site_aniso_U_11
_atom_site_aniso_U_22
_atom_site_aniso_U_33
_atom_site_aniso_U_23
_atom_site_aniso_U_13
_atom_site_aniso_U_12
Cu1 0.0090(3) 0.0130(4) 0.0132(4) -0.0009(4) 0.000 0.000
S1 0.0192(5) 0.0114(5) 0.0122(6) -0.0003(6) 0.000 0.000
S2 0.0218(6) 0.0132(7) 0.0233(7) -0.0039(6) 0.000 0.000
N1 0.0149(17) 0.018(2) 0.010(3) 0.0024(19) 0.000 0.000
N2 0.0108(16) 0.017(2) 0.014(2) 0.001(2) 0.000 0.000
N3 0.0120(13) 0.0137(13) 0.0154(19) -0.0020(13) 0.0018(14) 0.0018(10)
N4 0.0101(14) 0.0250(17) 0.0251(19) -0.0056(16) -0.0007(15) 0.0024(13)
C1 0.009(2) 0.020(3) 0.009(3) -0.006(3) 0.000 0.000
C2 0.010(2) 0.019(3) 0.014(3) 0.006(3) 0.000 0.000
C3 0.0156(17) 0.0157(17) 0.014(2) -0.0034(16) 0.0015(15) 0.0002(14)
C4 0.0135(18) 0.0207(19) 0.020(2) -0.0053(18) -0.0014(16) 0.0025(14)
C5 0.0124(16) 0.0118(16) 0.017(2) 0.0041(16) -0.0003(16) 0.0007(12)
C6 0.0123(16) 0.0163(16) 0.017(2) -0.0002(18) 0.0013(14) 0.0001(13)
C7 0.0171(17) 0.0160(18) 0.013(2) -0.0016(18) -0.0001(15) -0.0011(13)
C8 0.0119(17) 0.024(2) 0.029(2) -0.0071(18) -0.004(2) -0.0007(14)

loop_
_atom_type_symbol
_atom_type_description
_atom_type_scat_dispersion_real
_atom_type_scat_dispersion_imag
_atom_type_scat_source
C C 0.0181 0.0091 'International Tables Vol C Tables 4.2.6.8 and 6.1.1.4'
H H 0.0000 0.0000 'International Tables Vol C Tables 4.2.6.8 and 6.1.1.4'
Cu Cu -1.9646 0.5888 'International Tables Vol C Tables 4.2.6.8 and 6.1.1.4'
N N 0.0311 0.0180 'International Tables Vol C Tables 4.2.6.8 and 6.1.1.4'
S S 0.3331 0.5567 'International Tables Vol C Tables 4.2.6.8 and 6.1.1.4'

loop_
_geom_angle_atom_site_label_1
_geom_angle_atom_site_label_2
_geom_angle_atom_site_label_3
_geom_angle
_geom_angle_site_symmetry_1
_geom_angle_site_symmetry_3
N2 Cu1 N1 167.9(2) . .
N2 Cu1 N3 89.99(8) . .
N1 Cu1 N3 88.82(7) . .
N2 Cu1 N3 89.99(8) . 4_655
N1 Cu1 N3 88.82(7) . 4_655
N3 Cu1 N3 168.7(2) . 4_655
N2 Cu1 S1 94.98(16) . 2_675
N1 Cu1 S1 97.13(14) . 2_675
N3 Cu1 S1 95.64(11) . 2_675
N3 Cu1 S1 95.64(11) 4_655 2_675
C1 S1 Cu1 94.8(2) . 2_674
C1 N1 Cu1 154.4(5) . .
C2 N2 Cu1 170.1(5) . .
C7 N3 C3 117.1(3) . .
C7 N3 Cu1 121.6(3) . .
C3 N3 Cu1 121.3(3) . .
C5 N4 C8 123.0(4) . .
N1 C1 S1 179.8(6) . .
N2 C2 S2 180.0(5) . .
N3 C3 C4 122.8(3) . .
C3 C4 C5 120.2(3) . .
N4 C5 C6 122.5(4) . .
N4 C5 C4 121.4(4) . .
C6 C5 C4 116.1(4) . .
C7 C6 C5 119.5(4) . .
N3 C7 C6 124.2(4) . .

loop_
_geom_bond_atom_site_label_1
_geom_bond_atom_site_label_2
_geom_bond_distance
_geom_bond_site_symmetry_2
Cu1 N2 1.956(4) .
Cu1 N1 1.972(5) .
Cu1 N3 2.022(3) .
Cu1 N3 2.022(3) 4_655
Cu1 S1 2.6756(18) 2_675
S1 C1 1.639(5) .
S1 Cu1 2.6756(18) 2_674
S2 C2 1.633(6) .
N1 C1 1.156(6) .
N2 C2 1.163(7) .
N3 C7 1.339(5) .
N3 C3 1.359(5) .
N4 C5 1.344(5) .
N4 C8 1.449(6) .
C3 C4 1.370(5) .
C4 C5 1.415(5) .
C5 C6 1.411(5) .
C6 C7 1.370(5) .
